data_4511839
loop_
_publ_author_name
'Klien, Henrik'
'Seichter, Wilhelm'
'Weber, Edwin'

_publ_section_title
;
 Versatility in Complexation of Aprotic Guest Molecules by Terphenyl-Based
 Bisfluorenol Hosts. Structural Modes in the Crystalline Inclusions and of
 a Guest-Free Host Compound
;
_journal_issue 9
_journal_name_full 'Crystal Growth &amp; Design'
_journal_page_first 4371
_journal_paper_doi 10.1021/cg500497g
_journal_volume 14
_journal_year 2014
_chemical_formula_moiety 'C60 H62 O2, 2.5(C4 H8 O2)'
_chemical_formula_sum 'C70 H82 O7'
_chemical_formula_weight 1035.36
_chemical_name_systematic
; 
 ? 
;
_space_group_IT_number 2
_symmetry_cell_setting triclinic
_symmetry_space_group_name_Hall '-P 1'
_symmetry_space_group_name_H-M 'P -1'
_atom_sites_solution_hydrogens geom
_atom_sites_solution_primary direct
_atom_sites_solution_secondary difmap
_audit_creation_method SHELXL-97
_cell_angle_alpha 98.144(2)
_cell_angle_beta 95.506(2)
_cell_angle_gamma 107.769(2)
_cell_formula_units_Z 2
_cell_length_a 10.9784(5)
_cell_length_b 14.2909(6)
_cell_length_c 19.6702(9)
_cell_measurement_reflns_used 7704
_cell_measurement_temperature 100(2)
_cell_measurement_theta_max 26.44
_cell_measurement_theta_min 2.31
_cell_volume 2877.3(2)
_computing_cell_refinement 'SAINT-NT (Sheldrick, 2008)'
_computing_data_collection 'Kappa APEX 2 (Bruker-AXS)'
_computing_data_reduction SAINT
_computing_molecular_graphics 'ORTEP-3 (Farrugia)'
_computing_publication_material SHELXTL
_computing_structure_refinement 'SHELXL-97 (Sheldrick, 1997)'
_computing_structure_solution 'SHELXS-97 (Sheldrick, 1990)'
_diffrn_ambient_temperature 100(2)
_diffrn_measured_fraction_theta_full 0.965
_diffrn_measured_fraction_theta_max 0.965
_diffrn_measurement_device_type 'CCD area detector'
_diffrn_measurement_method 'phi and omega scans'
_diffrn_radiation_monochromator graphite
_diffrn_radiation_source 'fine-focus sealed tube'
_diffrn_radiation_type MoK\a
_diffrn_radiation_wavelength 0.71073
_diffrn_reflns_av_R_equivalents 0.0536
_diffrn_reflns_av_sigmaI/netI 0.0849
_diffrn_reflns_limit_h_max 7
_diffrn_reflns_limit_h_min -14
_diffrn_reflns_limit_k_max 18
_diffrn_reflns_limit_k_min -16
_diffrn_reflns_limit_l_max 25
_diffrn_reflns_limit_l_min -25
_diffrn_reflns_number 42499
_diffrn_reflns_theta_full 27.22
_diffrn_reflns_theta_max 27.22
_diffrn_reflns_theta_min 1.06
_diffrn_standards_decay_% <1%
_exptl_absorpt_coefficient_mu 0.075
_exptl_absorpt_correction_type none
_exptl_crystal_colour colourless
_exptl_crystal_density_diffrn 1.195
_exptl_crystal_density_method 'not measured'
_exptl_crystal_description plate
_exptl_crystal_F_000 1116
_exptl_crystal_size_max 0.30
_exptl_crystal_size_mid 0.24
_exptl_crystal_size_min 0.09
_refine_diff_density_max 0.378
_refine_diff_density_min -0.474
_refine_diff_density_rms 0.085
_refine_ls_extinction_method none
_refine_ls_goodness_of_fit_ref 0.993
_refine_ls_hydrogen_treatment constr
_refine_ls_matrix_type full
_refine_ls_number_parameters 715
_refine_ls_number_reflns 12416
_refine_ls_number_restraints 4
_refine_ls_restrained_S_all 0.996
_refine_ls_R_factor_all 0.1147
_refine_ls_R_factor_gt 0.0544
_refine_ls_shift/su_max 0.000
_refine_ls_shift/su_mean 0.000
_refine_ls_structure_factor_coef Fsqd
_refine_ls_weighting_details 'calc w=1/[\s^2^(Fo^2^)+(0.0895P)^2^+0.4738P] where P=(Fo^2^+2Fc^2^)/3'
_refine_ls_weighting_scheme calc
_refine_ls_wR_factor_gt 0.1273
_refine_ls_wR_factor_ref 0.1681
_reflns_number_gt 7589
_reflns_number_total 12416
_reflns_threshold_expression >2sigma(I)
_cod_data_source_file cg500497g_si_006.cif
_cod_data_source_block klien_13_0m
_cod_depositor_comments 'Adding full bibliography for 4511830--4511839.cif.'
_cod_database_code 4511839

loop_
_symmetry_equiv_pos_as_xyz
'x, y, z'
'-x, -y, -z'

loop_
_atom_site_label
_atom_site_type_symbol
_atom_site_fract_x
_atom_site_fract_y
_atom_site_fract_z
_atom_site_U_iso_or_equiv
_atom_site_adp_type
_atom_site_occupancy
_atom_site_symmetry_multiplicity
_atom_site_calc_flag
_atom_site_refinement_flags
_atom_site_disorder_assembly
_atom_site_disorder_group
O1 O 0.25821(14) 0.11599(11) 0.36404(7) 0.0193(3) Uani 1 1 d . A 2
H1 H 0.2104 0.0840 0.3895 0.029 Uiso 1 1 calc R A 2
C1 C 0.3882(2) 0.22631(16) 0.46942(11) 0.0167(5) Uani 1 1 d . A 2
C2 C 0.4929(2) 0.19525(16) 0.48558(11) 0.0168(5) Uani 1 1 d . A 2
H2 H 0.5283 0.1654 0.4496 0.020 Uiso 1 1 calc R A 2
C3 C 0.5472(2) 0.20774(16) 0.55510(11) 0.0176(5) Uani 1 1 d . A 2
C4 C 0.4903(2) 0.25101(17) 0.60626(12) 0.0202(5) Uani 1 1 d . A 2
H4 H 0.5259 0.2599 0.6536 0.024 Uiso 1 1 calc R A 2
C5 C 0.3841(2) 0.28125(16) 0.59046(11) 0.0174(5) Uani 1 1 d . A 2
H5 H 0.3477 0.3105 0.6262 0.021 Uiso 1 1 calc R A 2
C6 C 0.3320(2) 0.26799(15) 0.52133(11) 0.0154(5) Uani 1 1 d . A 2
C7 C 0.2209(2) 0.29081(15) 0.48857(11) 0.0155(5) Uani 1 1 d . A 2
C8 C 0.1338(2) 0.33232(16) 0.51668(11) 0.0184(5) Uani 1 1 d . A 2
H8 H 0.1399 0.3508 0.5655 0.022 Uiso 1 1 calc R A 2
C9 C 0.0377(2) 0.34624(16) 0.47202(11) 0.0184(5) Uani 1 1 d . A 2
H9 H -0.0213 0.3755 0.4912 0.022 Uiso 1 1 calc R A 2
C10 C 0.0244(2) 0.31889(16) 0.39985(11) 0.0182(5) Uani 1 1 d . A 2
C11 C 0.1132(2) 0.27694(16) 0.37230(11) 0.0176(5) Uani 1 1 d . A 2
H11 H 0.1071 0.2577 0.3235 0.021 Uiso 1 1 calc R A 2
C12 C 0.2098(2) 0.26383(15) 0.41689(11) 0.0163(5) Uani 1 1 d . A 2
C13 C 0.3148(2) 0.21824(15) 0.39753(11) 0.0152(5) Uani 1 1 d . A 2
C14 C 0.4000(2) 0.27254(16) 0.34848(11) 0.0166(5) Uani 1 1 d . A 2
C15 C 0.4014(2) 0.22080(17) 0.28286(11) 0.0205(5) Uani 1 1 d . A 2
H15 H 0.3482 0.1530 0.2694 0.025 Uiso 1 1 calc R A 2
C16 C 0.4782(2) 0.26564(18) 0.23692(12) 0.0229(5) Uani 1 1 d . A 2
H16 H 0.4779 0.2285 0.1928 0.027 Uiso 1 1 calc R A 2
C17 C 0.5551(2) 0.36413(18) 0.25526(12) 0.0247(5) Uani 1 1 d . A 2
H17 H 0.6079 0.3954 0.2240 0.030 Uiso 1 1 calc R A 2
C18 C 0.5547(2) 0.41702(18) 0.31992(12) 0.0220(5) Uani 1 1 d . A 2
H18 H 0.6076 0.4850 0.3324 0.026 Uiso 1 1 calc R A 2
C19 C 0.4788(2) 0.37326(16) 0.36713(11) 0.0172(5) Uani 1 1 d . A 2
C20 C 0.4878(2) 0.43743(16) 0.43594(11) 0.0174(5) Uani 1 1 d . . 2
C21 C 0.3997(2) 0.48839(16) 0.44786(11) 0.0192(5) Uani 1 1 d . B 2
H21 H 0.3308 0.4811 0.4123 0.023 Uiso 1 1 calc R B 2
C22 C 0.4117(2) 0.54930(16) 0.51090(11) 0.0195(5) Uani 1 1 d . . 2
H22 H 0.3502 0.5828 0.5182 0.023 Uiso 1 1 calc R . 2
C23 C 0.6693(2) 0.18140(17) 0.57585(11) 0.0205(5) Uani 1 1 d . A 2
C24 C 0.7019(2) 0.11628(18) 0.51639(12) 0.0264(6) Uani 1 1 d . A 2
H24A H 0.6275 0.0558 0.4993 0.040 Uiso 1 1 calc R A 2
H24B H 0.7767 0.0976 0.5331 0.040 Uiso 1 1 calc R A 2
H24C H 0.7223 0.1537 0.4786 0.040 Uiso 1 1 calc R A 2
C25 C 0.7826(2) 0.27965(18) 0.59827(12) 0.0259(5) Uani 1 1 d . A 2
H25A H 0.7893 0.3187 0.5608 0.039 Uiso 1 1 calc R A 2
H25B H 0.8632 0.2647 0.6082 0.039 Uiso 1 1 calc R A 2
H25C H 0.7675 0.3182 0.6401 0.039 Uiso 1 1 calc R A 2
C26 C 0.6528(2) 0.12377(18) 0.63659(12) 0.0265(6) Uani 1 1 d . A 2
H26A H 0.6372 0.1652 0.6768 0.040 Uiso 1 1 calc R A 2
H26B H 0.7315 0.1073 0.6489 0.040 Uiso 1 1 calc R A 2
H26C H 0.5791 0.0620 0.6228 0.040 Uiso 1 1 calc R A 2
C27 C -0.0860(2) 0.33551(16) 0.35450(11) 0.0200(5) Uani 1 1 d . A 2
C28 C -0.2163(2) 0.27787(18) 0.37496(12) 0.0241(5) Uani 1 1 d . A 2
H28A H -0.2262 0.2065 0.3686 0.036 Uiso 1 1 calc R A 2
H28B H -0.2870 0.2878 0.3456 0.036 Uiso 1 1 calc R A 2
H28C H -0.2186 0.3026 0.4237 0.036 Uiso 1 1 calc R A 2
C29 C -0.0894(2) 0.29876(19) 0.27726(11) 0.0253(5) Uani 1 1 d . A 2
H29A H -0.0084 0.3357 0.2625 0.038 Uiso 1 1 calc R A 2
H29B H -0.1622 0.3098 0.2504 0.038 Uiso 1 1 calc R A 2
H29C H -0.1000 0.2273 0.2693 0.038 Uiso 1 1 calc R A 2
C30 C -0.0708(2) 0.44741(18) 0.36572(13) 0.0285(6) Uani 1 1 d . A 2
H30A H -0.0733 0.4711 0.4147 0.043 Uiso 1 1 calc R A 2
H30B H -0.1415 0.4578 0.3366 0.043 Uiso 1 1 calc R A 2
H30C H 0.0121 0.4847 0.3530 0.043 Uiso 1 1 calc R A 2
O1A O 0.40708(15) 0.76715(11) 0.19680(8) 0.0221(4) Uani 1 1 d . C 2
H1A H 0.4438 0.8248 0.1894 0.033 Uiso 1 1 calc R C 2
C1A C 0.5753(2) 0.71942(16) 0.14280(11) 0.0177(5) Uani 1 1 d . C 2
C2A C 0.6701(2) 0.71565(16) 0.19276(11) 0.0193(5) Uani 1 1 d . C 2
H2A H 0.6482 0.6971 0.2356 0.023 Uiso 1 1 calc R C 2
C3A C 0.7986(2) 0.73907(16) 0.18040(11) 0.0191(5) Uani 1 1 d . C 2
C4A C 0.8268(2) 0.76767(16) 0.11708(12) 0.0210(5) Uani 1 1 d . C 2
H4A H 0.9137 0.7845 0.1081 0.025 Uiso 1 1 calc R C 2
C5A C 0.7317(2) 0.77232(17) 0.06667(12) 0.0212(5) Uani 1 1 d . C 2
H5A H 0.7534 0.7922 0.0241 0.025 Uiso 1 1 calc R C 2
C6A C 0.6049(2) 0.74743(16) 0.07954(11) 0.0184(5) Uani 1 1 d . C 2
C7A C 0.4835(2) 0.73846(16) 0.03609(11) 0.0181(5) Uani 1 1 d . C 2
C8A C 0.4587(2) 0.75092(17) -0.03219(12) 0.0214(5) Uani 1 1 d . C 2
H8A H 0.5275 0.7740 -0.0579 0.026 Uiso 1 1 calc R C 2
C9A C 0.3314(2) 0.72886(17) -0.06163(12) 0.0226(5) Uani 1 1 d . C 2
H9A H 0.3141 0.7368 -0.1084 0.027 Uiso 1 1 calc R C 2
C10A C 0.2272(2) 0.69548(16) -0.02578(11) 0.0202(5) Uani 1 1 d . C 2
C11A C 0.2545(2) 0.68423(16) 0.04295(11) 0.0190(5) Uani 1 1 d . C 2
H11A H 0.1862 0.6623 0.0691 0.023 Uiso 1 1 calc R C 2
C12A C 0.3814(2) 0.70525(15) 0.07254(11) 0.0171(5) Uani 1 1 d . C 2
C13A C 0.4302(2) 0.69444(16) 0.14548(11) 0.0174(5) Uani 1 1 d . C 2
C14A C 0.3695(2) 0.59204(16) 0.16420(11) 0.0175(5) Uani 1 1 d . C 2
C15A C 0.3076(2) 0.58437(18) 0.22262(11) 0.0204(5) Uani 1 1 d . C 2
H15A H 0.2987 0.6427 0.2485 0.025 Uiso 1 1 calc R C 2
C16A C 0.2584(2) 0.49340(18) 0.24396(12) 0.0225(5) Uani 1 1 d . C 2
H16A H 0.2172 0.4901 0.2843 0.027 Uiso 1 1 calc R C 2
C17A C 0.2692(2) 0.40752(18) 0.20652(12) 0.0241(5) Uani 1 1 d . C 2
H17A H 0.2369 0.3452 0.2212 0.029 Uiso 1 1 calc R C 2
C18A C 0.3280(2) 0.41361(17) 0.14724(12) 0.0216(5) Uani 1 1 d . C 2
H18A H 0.3341 0.3544 0.1211 0.026 Uiso 1 1 calc R C 2
C19A C 0.3783(2) 0.50413(16) 0.12498(11) 0.0175(5) Uani 1 1 d . C 2
C20A C 0.4416(2) 0.50296(16) 0.06044(11) 0.0174(5) Uani 1 1 d . C 2
C21A C 0.5703(2) 0.50713(16) 0.06351(11) 0.0188(5) Uani 1 1 d . . 2
H21A H 0.6189 0.5112 0.1071 0.023 Uiso 1 1 calc R . 2
C22A C 0.3714(2) 0.49446(16) -0.00451(11) 0.0188(5) Uani 1 1 d . . 2
H22A H 0.2827 0.4897 -0.0081 0.023 Uiso 1 1 calc R . 2
C23A C 0.9044(2) 0.73521(17) 0.23615(12) 0.0222(5) Uani 1 1 d . C 2
C24A C 0.8615(2) 0.63520(18) 0.26165(13) 0.0294(6) Uani 1 1 d . C 2
H24D H 0.7819 0.6285 0.2820 0.044 Uiso 1 1 calc R C 2
H24E H 0.9296 0.6329 0.2968 0.044 Uiso 1 1 calc R C 2
H24F H 0.8456 0.5803 0.2224 0.044 Uiso 1 1 calc R C 2
C25A C 0.9242(2) 0.82084(19) 0.29718(12) 0.0306(6) Uani 1 1 d . C 2
H25D H 0.9544 0.8849 0.2814 0.046 Uiso 1 1 calc R C 2
H25E H 0.9887 0.8180 0.3342 0.046 Uiso 1 1 calc R C 2
H25F H 0.8421 0.8142 0.3149 0.046 Uiso 1 1 calc R C 2
C26A C 1.0328(2) 0.7456(2) 0.20907(13) 0.0316(6) Uani 1 1 d . C 2
H26D H 1.0202 0.6918 0.1695 0.047 Uiso 1 1 calc R C 2
H26E H 1.0963 0.7412 0.2460 0.047 Uiso 1 1 calc R C 2
H26F H 1.0644 0.8103 0.1943 0.047 Uiso 1 1 calc R C 2
C27A C 0.0888(2) 0.66781(18) -0.06312(12) 0.0226(5) Uani 1 1 d . C 2
C28A C -0.0118(2) 0.6441(2) -0.01400(13) 0.0344(6) Uani 1 1 d . C 2
H28D H -0.0077 0.5856 0.0056 0.052 Uiso 1 1 calc R C 2
H28E H -0.0983 0.6300 -0.0397 0.052 Uiso 1 1 calc R C 2
H28F H 0.0062 0.7015 0.0236 0.052 Uiso 1 1 calc R C 2
C29A C 0.0626(2) 0.57534(18) -0.11972(12) 0.0297(6) Uani 1 1 d . C 2
H29D H 0.1230 0.5909 -0.1533 0.045 Uiso 1 1 calc R C 2
H29E H -0.0263 0.5560 -0.1436 0.045 Uiso 1 1 calc R C 2
H29F H 0.0744 0.5201 -0.0984 0.045 Uiso 1 1 calc R C 2
C30A C 0.0718(2) 0.75558(18) -0.09615(13) 0.0289(6) Uani 1 1 d . C 2
H30D H 0.0866 0.8138 -0.0596 0.043 Uiso 1 1 calc R C 2
H30E H -0.0163 0.7364 -0.1212 0.043 Uiso 1 1 calc R C 2
H30F H 0.1341 0.7723 -0.1286 0.043 Uiso 1 1 calc R C 2
O1B O 0.53625(16) -0.02839(12) 0.18321(8) 0.0308(4) Uani 1 1 d . D 2
O2B O 0.77105(17) 0.03583(13) 0.27621(10) 0.0413(5) Uani 1 1 d . D 2
C1B C 0.6583(3) 0.0122(2) 0.16006(15) 0.0403(7) Uani 1 1 d . D 2
H1B1 H 0.6765 0.0847 0.1610 0.048 Uiso 1 1 calc R D 2
H1B2 H 0.6543 -0.0201 0.1116 0.048 Uiso 1 1 calc R D 2
C2B C 0.7648(3) -0.0039(2) 0.20518(15) 0.0418(7) Uani 1 1 d . D 2
H2B1 H 0.7512 -0.0765 0.2000 0.050 Uiso 1 1 calc R D 2
H2B2 H 0.8483 0.0279 0.1896 0.050 Uiso 1 1 calc R D 2
C3B C 0.6492(3) -0.0052(2) 0.29788(14) 0.0370(7) Uani 1 1 d . D 2
H3B1 H 0.6530 0.0238 0.3471 0.044 Uiso 1 1 calc R D 2
H3B2 H 0.6289 -0.0783 0.2941 0.044 Uiso 1 1 calc R D 2
C4B C 0.5451(3) 0.01625(19) 0.25418(13) 0.0313(6) Uani 1 1 d . D 2
H4B1 H 0.4613 -0.0109 0.2708 0.038 Uiso 1 1 calc R D 2
H4B2 H 0.5649 0.0894 0.2581 0.038 Uiso 1 1 calc R D 2
O1E O 0.09737(14) 0.03369(11) 0.45887(8) 0.0219(4) Uani 1 1 d . E 2
C1E C -0.0322(2) 0.03358(17) 0.43950(12) 0.0224(5) Uani 1 1 d . . 2
H1E1 H -0.0525 0.0227 0.3883 0.027 Uiso 1 1 calc R . 2
H1E2 H -0.0398 0.0991 0.4587 0.027 Uiso 1 1 calc R . 2
C2E C 0.1262(2) 0.04763(17) 0.53322(11) 0.0221(5) Uani 1 1 d . . 2
H2E1 H 0.1214 0.1134 0.5542 0.027 Uiso 1 1 calc R . 2
H2E2 H 0.2152 0.0470 0.5464 0.027 Uiso 1 1 calc R . 2
O1D O 0.1109(2) -0.08343(16) 0.08510(13) 0.0479(6) Uani 0.867(2) 1 d P F 1
O2D O 0.2849(2) 0.10858(16) 0.09231(14) 0.0525(7) Uani 0.867(2) 1 d P F 1
C1D C 0.2444(3) -0.0652(2) 0.0955(2) 0.0686(11) Uani 0.867(2) 1 d P F 1
H1D1 H 0.2636 -0.1258 0.0755 0.082 Uiso 0.867(2) 1 calc PR F 1
H1D2 H 0.2769 -0.0492 0.1459 0.082 Uiso 0.867(2) 1 calc PR F 1
C2D C 0.3101(3) 0.0186(3) 0.06233(18) 0.0565(9) Uani 0.867(2) 1 d P F 1
H2D1 H 0.4044 0.0300 0.0691 0.068 Uiso 0.867(2) 1 calc PR F 1
H2D2 H 0.2787 0.0021 0.0118 0.068 Uiso 0.867(2) 1 calc PR F 1
C3D C 0.1537(4) 0.0896(3) 0.0861(3) 0.0908(15) Uani 0.867(2) 1 d P F 1
H3D1 H 0.1177 0.0762 0.0363 0.109 Uiso 0.867(2) 1 calc PR F 1
H3D2 H 0.1362 0.1498 0.1085 0.109 Uiso 0.867(2) 1 calc PR F 1
C4D C 0.0873(4) 0.0041(3) 0.1177(2) 0.0798(13) Uani 0.867(2) 1 d P F 1
H4D1 H 0.1196 0.0179 0.1681 0.096 Uiso 0.867(2) 1 calc PR F 1
H4D2 H -0.0068 -0.0066 0.1118 0.096 Uiso 0.867(2) 1 calc PR F 1

loop_
_atom_site_aniso_label
_atom_site_aniso_U_11
_atom_site_aniso_U_22
_atom_site_aniso_U_33
_atom_site_aniso_U_23
_atom_site_aniso_U_13
_atom_site_aniso_U_12
O1 0.0227(8) 0.0125(8) 0.0215(9) 0.0020(7) 0.0037(6) 0.0042(6)
C1 0.0197(11) 0.0114(11) 0.0189(12) 0.0052(9) 0.0038(9) 0.0036(9)
C2 0.0200(11) 0.0130(12) 0.0198(12) 0.0056(9) 0.0048(9) 0.0070(9)
C3 0.0190(11) 0.0130(12) 0.0213(12) 0.0059(9) 0.0032(9) 0.0044(9)
C4 0.0207(12) 0.0193(13) 0.0194(12) 0.0044(10) -0.0008(9) 0.0056(9)
C5 0.0193(11) 0.0138(12) 0.0192(12) 0.0021(9) 0.0050(9) 0.0051(9)
C6 0.0171(11) 0.0098(11) 0.0189(12) 0.0034(9) 0.0019(9) 0.0036(9)
C7 0.0195(11) 0.0091(11) 0.0175(12) 0.0050(9) 0.0023(9) 0.0029(9)
C8 0.0224(12) 0.0154(12) 0.0186(12) 0.0034(9) 0.0039(9) 0.0073(9)
C9 0.0212(12) 0.0161(12) 0.0206(12) 0.0044(10) 0.0052(9) 0.0088(9)
C10 0.0202(11) 0.0123(12) 0.0233(13) 0.0063(9) 0.0039(9) 0.0054(9)
C11 0.0219(12) 0.0134(12) 0.0180(12) 0.0042(9) 0.0021(9) 0.0060(9)
C12 0.0182(11) 0.0100(11) 0.0214(12) 0.0046(9) 0.0042(9) 0.0044(9)
C13 0.0194(11) 0.0103(11) 0.0170(11) 0.0027(9) 0.0025(9) 0.0064(9)
C14 0.0189(11) 0.0163(12) 0.0187(12) 0.0056(9) 0.0015(9) 0.0107(9)
C15 0.0241(12) 0.0199(13) 0.0201(12) 0.0056(10) 0.0028(9) 0.0101(10)
C16 0.0291(13) 0.0272(14) 0.0187(12) 0.0062(10) 0.0060(10) 0.0165(11)
C17 0.0242(13) 0.0309(15) 0.0256(13) 0.0132(11) 0.0076(10) 0.0139(11)
C18 0.0210(12) 0.0189(13) 0.0278(13) 0.0080(10) 0.0027(10) 0.0074(10)
C19 0.0180(11) 0.0170(12) 0.0197(12) 0.0066(10) 0.0024(9) 0.0086(9)
C20 0.0190(11) 0.0112(11) 0.0221(12) 0.0068(9) 0.0033(9) 0.0034(9)
C21 0.0205(11) 0.0149(12) 0.0221(12) 0.0063(10) 0.0001(9) 0.0054(9)
C22 0.0206(11) 0.0145(12) 0.0260(13) 0.0067(10) 0.0039(9) 0.0078(9)
C23 0.0236(12) 0.0210(13) 0.0206(12) 0.0060(10) 0.0016(9) 0.0121(10)
C24 0.0289(13) 0.0297(15) 0.0275(14) 0.0088(11) 0.0039(10) 0.0177(11)
C25 0.0217(12) 0.0294(15) 0.0292(14) 0.0082(11) 0.0021(10) 0.0112(11)
C26 0.0330(14) 0.0275(14) 0.0263(14) 0.0114(11) 0.0046(10) 0.0172(11)
C27 0.0209(12) 0.0180(13) 0.0234(13) 0.0073(10) 0.0017(9) 0.0087(10)
C28 0.0239(12) 0.0257(14) 0.0255(13) 0.0075(11) 0.0028(10) 0.0111(10)
C29 0.0234(12) 0.0302(15) 0.0258(13) 0.0116(11) 0.0008(10) 0.0117(11)
C30 0.0312(14) 0.0205(14) 0.0369(15) 0.0114(11) 0.0004(11) 0.0113(11)
O1A 0.0291(9) 0.0153(9) 0.0225(9) 0.0007(7) 0.0058(7) 0.0087(7)
C1A 0.0221(11) 0.0107(12) 0.0196(12) 0.0020(9) 0.0032(9) 0.0043(9)
C2A 0.0261(12) 0.0149(12) 0.0170(12) 0.0029(9) 0.0020(9) 0.0071(10)
C3A 0.0237(12) 0.0103(12) 0.0230(13) 0.0016(9) 0.0021(9) 0.0058(9)
C4A 0.0210(12) 0.0151(12) 0.0274(13) 0.0035(10) 0.0048(10) 0.0062(9)
C5A 0.0258(12) 0.0163(12) 0.0222(12) 0.0058(10) 0.0045(9) 0.0066(10)
C6A 0.0242(12) 0.0101(12) 0.0205(12) 0.0019(9) 0.0021(9) 0.0058(9)
C7A 0.0222(12) 0.0116(12) 0.0206(12) 0.0029(9) 0.0025(9) 0.0055(9)
C8A 0.0242(12) 0.0180(13) 0.0230(13) 0.0081(10) 0.0055(10) 0.0058(10)
C9A 0.0306(13) 0.0222(13) 0.0181(12) 0.0085(10) 0.0018(10) 0.0112(10)
C10A 0.0244(12) 0.0169(13) 0.0203(12) 0.0037(10) 0.0022(9) 0.0081(10)
C11A 0.0201(11) 0.0155(12) 0.0221(12) 0.0043(10) 0.0046(9) 0.0060(9)
C12A 0.0243(12) 0.0108(12) 0.0170(12) 0.0026(9) 0.0031(9) 0.0067(9)
C13A 0.0200(11) 0.0157(12) 0.0169(12) 0.0010(9) 0.0040(9) 0.0070(9)
C14A 0.0164(11) 0.0187(13) 0.0175(12) 0.0047(9) -0.0006(9) 0.0064(9)
C15A 0.0184(11) 0.0238(14) 0.0182(12) 0.0021(10) 0.0013(9) 0.0067(10)
C16A 0.0190(12) 0.0306(15) 0.0189(12) 0.0092(11) 0.0033(9) 0.0071(10)
C17A 0.0216(12) 0.0256(14) 0.0278(14) 0.0153(11) 0.0047(10) 0.0066(10)
C18A 0.0226(12) 0.0196(13) 0.0250(13) 0.0071(10) 0.0019(10) 0.0092(10)
C19A 0.0177(11) 0.0179(12) 0.0178(12) 0.0058(9) 0.0001(9) 0.0066(9)
C20A 0.0241(12) 0.0105(11) 0.0181(12) 0.0039(9) 0.0038(9) 0.0055(9)
C21A 0.0225(12) 0.0136(12) 0.0206(12) 0.0030(9) -0.0002(9) 0.0074(9)
C22A 0.0196(11) 0.0138(12) 0.0244(13) 0.0036(10) 0.0035(9) 0.0073(9)
C23A 0.0235(12) 0.0205(13) 0.0229(13) 0.0059(10) 0.0015(9) 0.0073(10)
C24A 0.0310(14) 0.0276(15) 0.0339(15) 0.0120(12) 0.0022(11) 0.0134(11)
C25A 0.0313(14) 0.0313(15) 0.0285(14) 0.0011(11) -0.0052(11) 0.0139(12)
C26A 0.0270(13) 0.0377(16) 0.0331(15) 0.0104(12) 0.0017(11) 0.0137(12)
C27A 0.0230(12) 0.0252(14) 0.0216(13) 0.0080(10) 0.0006(9) 0.0098(10)
C28A 0.0217(13) 0.0533(19) 0.0295(15) 0.0128(13) 0.0012(10) 0.0123(12)
C29A 0.0316(14) 0.0275(15) 0.0279(14) 0.0064(11) -0.0040(11) 0.0085(11)
C30A 0.0322(14) 0.0292(15) 0.0285(14) 0.0074(11) -0.0014(11) 0.0152(11)
O1B 0.0345(10) 0.0290(10) 0.0310(10) 0.0107(8) 0.0077(8) 0.0101(8)
O2B 0.0359(11) 0.0230(11) 0.0572(13) -0.0011(9) -0.0021(9) 0.0048(8)
C1B 0.0466(17) 0.0340(17) 0.0442(17) 0.0132(13) 0.0214(14) 0.0115(13)
C2B 0.0365(16) 0.0259(16) 0.064(2) 0.0052(14) 0.0141(14) 0.0108(12)
C3B 0.0442(17) 0.0265(15) 0.0350(16) 0.0028(12) 0.0001(12) 0.0068(13)
C4B 0.0405(15) 0.0206(14) 0.0358(15) 0.0072(11) 0.0116(12) 0.0116(12)
O1E 0.0242(9) 0.0189(9) 0.0239(9) 0.0053(7) 0.0055(7) 0.0079(7)
C1E 0.0257(12) 0.0173(13) 0.0265(13) 0.0052(10) 0.0036(10) 0.0097(10)
C2E 0.0247(12) 0.0195(13) 0.0232(13) 0.0037(10) 0.0029(10) 0.0088(10)
O1D 0.0334(13) 0.0260(13) 0.0803(18) 0.0092(12) 0.0122(11) 0.0029(10)
O2D 0.0397(14) 0.0227(13) 0.099(2) 0.0176(12) 0.0272(13) 0.0078(10)
C1D 0.0341(18) 0.0262(18) 0.143(4) 0.009(2) 0.006(2) 0.0110(14)
C2D 0.0446(19) 0.060(2) 0.066(2) 0.0023(18) 0.0220(16) 0.0194(17)
C3D 0.058(2) 0.039(2) 0.198(5) 0.053(3) 0.054(3) 0.0251(18)
C4D 0.065(3) 0.063(3) 0.135(4) 0.037(2) 0.062(3) 0.033(2)
O1DA 0.0334(13) 0.0260(13) 0.0803(18) 0.0092(12) 0.0122(11) 0.0029(10)
O2DA 0.0397(14) 0.0227(13) 0.099(2) 0.0176(12) 0.0272(13) 0.0078(10)
C1DA 0.0341(18) 0.0262(18) 0.143(4) 0.009(2) 0.006(2) 0.0110(14)
C2DA 0.0446(19) 0.060(2) 0.066(2) 0.0023(18) 0.0220(16) 0.0194(17)
C3DA 0.058(2) 0.039(2) 0.198(5) 0.053(3) 0.054(3) 0.0251(18)
C4DA 0.065(3) 0.063(3) 0.135(4) 0.037(2) 0.062(3) 0.033(2)

loop_
_atom_type_symbol
_atom_type_description
_atom_type_scat_dispersion_real
_atom_type_scat_dispersion_imag
_atom_type_scat_source
C C 0.0033 0.0016 'International Tables Vol C Tables 4.2.6.8 and 6.1.1.4'
H H 0.0000 0.0000 'International Tables Vol C Tables 4.2.6.8 and 6.1.1.4'
O O 0.0106 0.0060 'International Tables Vol C Tables 4.2.6.8 and 6.1.1.4'

loop_
_geom_angle_atom_site_label_1
_geom_angle_atom_site_label_2
_geom_angle_atom_site_label_3
_geom_angle
_geom_angle_site_symmetry_1
_geom_angle_site_symmetry_3
C13 O1 H1 109.5 . .
C2 C1 C6 121.2(2) . .
C2 C1 C13 127.92(19) . .
C6 C1 C13 110.84(18) . .
C1 C2 C3 120.0(2) . .
C1 C2 H2 120.0 . .
C3 C2 H2 120.0 . .
C4 C3 C2 117.7(2) . .
C4 C3 C23 119.89(19) . .
C2 C3 C23 122.32(19) . .
C5 C4 C3 122.6(2) . .
C5 C4 H4 118.7 . .
C3 C4 H4 118.7 . .
C4 C5 C6 118.6(2) . .
C4 C5 H5 120.7 . .
C6 C5 H5 120.7 . .
C5 C6 C1 119.8(2) . .
C5 C6 C7 131.43(19) . .
C1 C6 C7 108.74(18) . .
C8 C7 C12 119.68(19) . .
C8 C7 C6 131.56(19) . .
C12 C7 C6 108.76(18) . .
C9 C8 C7 118.7(2) . .
C9 C8 H8 120.7 . .
C7 C8 H8 120.7 . .
C8 C9 C10 122.47(19) . .
C8 C9 H9 118.8 . .
C10 C9 H9 118.8 . .
C9 C10 C11 118.11(19) . .
C9 C10 C27 118.93(18) . .
C11 C10 C27 122.96(19) . .
C12 C11 C10 119.4(2) . .
C12 C11 H11 120.3 . .
C10 C11 H11 120.3 . .
C11 C12 C7 121.66(19) . .
C11 C12 C13 127.56(19) . .
C7 C12 C13 110.77(17) . .
O1 C13 C1 110.87(16) . .
O1 C13 C14 106.97(16) . .
C1 C13 C14 113.53(17) . .
O1 C13 C12 110.96(16) . .
C1 C13 C12 100.87(16) . .
C14 C13 C12 113.66(17) . .
C15 C14 C19 118.1(2) . .
C15 C14 C13 119.39(19) . .
C19 C14 C13 122.49(18) . .
C16 C15 C14 121.8(2) . .
C16 C15 H15 119.1 . .
C14 C15 H15 119.1 . .
C17 C16 C15 119.9(2) . .
C17 C16 H16 120.0 . .
C15 C16 H16 120.0 . .
C16 C17 C18 119.2(2) . .
C16 C17 H17 120.4 . .
C18 C17 H17 120.4 . .
C17 C18 C19 121.8(2) . .
C17 C18 H18 119.1 . .
C19 C18 H18 119.1 . .
C18 C19 C14 119.1(2) . .
C18 C19 C20 117.1(2) . .
C14 C19 C20 123.85(19) . .
C22 C20 C21 118.1(2) 2_666 .
C22 C20 C19 120.42(19) 2_666 .
C21 C20 C19 121.44(19) . .
C22 C21 C20 120.6(2) . .
C22 C21 H21 119.7 . .
C20 C21 H21 119.7 . .
C21 C22 C20 121.31(19) . 2_666
C21 C22 H22 119.3 . .
C20 C22 H22 119.3 2_666 .
C24 C23 C3 112.62(18) . .
C24 C23 C25 108.90(19) . .
C3 C23 C25 107.88(18) . .
C24 C23 C26 107.25(18) . .
C3 C23 C26 110.75(18) . .
C25 C23 C26 109.39(19) . .
C23 C24 H24A 109.5 . .
C23 C24 H24B 109.5 . .
H24A C24 H24B 109.5 . .
C23 C24 H24C 109.5 . .
H24A C24 H24C 109.5 . .
H24B C24 H24C 109.5 . .
C23 C25 H25A 109.5 . .
C23 C25 H25B 109.5 . .
H25A C25 H25B 109.5 . .
C23 C25 H25C 109.5 . .
H25A C25 H25C 109.5 . .
H25B C25 H25C 109.5 . .
C23 C26 H26A 109.5 . .
C23 C26 H26B 109.5 . .
H26A C26 H26B 109.5 . .
C23 C26 H26C 109.5 . .
H26A C26 H26C 109.5 . .
H26B C26 H26C 109.5 . .
C29 C27 C10 112.30(18) . .
C29 C27 C30 108.63(19) . .
C10 C27 C30 109.69(18) . .
C29 C27 C28 107.78(18) . .
C10 C27 C28 109.41(18) . .
C30 C27 C28 108.96(18) . .
C27 C28 H28A 109.5 . .
C27 C28 H28B 109.5 . .
H28A C28 H28B 109.5 . .
C27 C28 H28C 109.5 . .
H28A C28 H28C 109.5 . .
H28B C28 H28C 109.5 . .
C27 C29 H29A 109.5 . .
C27 C29 H29B 109.5 . .
H29A C29 H29B 109.5 . .
C27 C29 H29C 109.5 . .
H29A C29 H29C 109.5 . .
H29B C29 H29C 109.5 . .
C27 C30 H30A 109.5 . .
C27 C30 H30B 109.5 . .
H30A C30 H30B 109.5 . .
C27 C30 H30C 109.5 . .
H30A C30 H30C 109.5 . .
H30B C30 H30C 109.5 . .
C13A O1A H1A 109.5 . .
C2A C1A C6A 121.2(2) . .
C2A C1A C13A 128.2(2) . .
C6A C1A C13A 110.67(18) . .
C1A C2A C3A 120.2(2) . .
C1A C2A H2A 119.9 . .
C3A C2A H2A 119.9 . .
C4A C3A C2A 117.9(2) . .
C4A C3A C23A 121.86(19) . .
C2A C3A C23A 120.2(2) . .
C5A C4A C3A 122.1(2) . .
C5A C4A H4A 118.9 . .
C3A C4A H4A 118.9 . .
C6A C5A C4A 119.0(2) . .
C6A C5A H5A 120.5 . .
C4A C5A H5A 120.5 . .
C5A C6A C1A 119.6(2) . .
C5A C6A C7A 132.0(2) . .
C1A C6A C7A 108.31(19) . .
C12A C7A C8A 119.7(2) . .
C12A C7A C6A 108.89(19) . .
C8A C7A C6A 131.3(2) . .
C9A C8A C7A 118.3(2) . .
C9A C8A H8A 120.9 . .
C7A C8A H8A 120.9 . .
C8A C9A C10A 123.0(2) . .
C8A C9A H9A 118.5 . .
C10A C9A H9A 118.5 . .
C9A C10A C11A 117.8(2) . .
C9A C10A C27A 119.8(2) . .
C11A C10A C27A 122.4(2) . .
C12A C11A C10A 119.6(2) . .
C12A C11A H11A 120.2 . .
C10A C11A H11A 120.2 . .
C11A C12A C7A 121.7(2) . .
C11A C12A C13A 127.4(2) . .
C7A C12A C13A 110.87(19) . .
O1A C13A C14A 107.29(17) . .
O1A C13A C12A 110.28(17) . .
C14A C13A C12A 114.95(18) . .
O1A C13A C1A 110.25(17) . .
C14A C13A C1A 112.92(17) . .
C12A C13A C1A 101.09(17) . .
C15A C14A C19A 118.6(2) . .
C15A C14A C13A 119.73(19) . .
C19A C14A C13A 121.63(19) . .
C16A C15A C14A 121.5(2) . .
C16A C15A H15A 119.2 . .
C14A C15A H15A 119.2 . .
C17A C16A C15A 120.0(2) . .
C17A C16A H16A 120.0 . .
C15A C16A H16A 120.0 . .
C16A C17A C18A 119.1(2) . .
C16A C17A H17A 120.4 . .
C18A C17A H17A 120.4 . .
C17A C18A C19A 121.8(2) . .
C17A C18A H18A 119.1 . .
C19A C18A H18A 119.1 . .
C18A C19A C14A 118.9(2) . .
C18A C19A C20A 117.71(19) . .
C14A C19A C20A 123.4(2) . .
C21A C20A C22A 118.2(2) . .
C21A C20A C19A 120.96(19) . .
C22A C20A C19A 120.83(19) . .
C22A C21A C20A 121.3(2) 2_665 .
C22A C21A H21A 119.4 2_665 .
C20A C21A H21A 119.4 . .
C21A C22A C20A 120.5(2) 2_665 .
C21A C22A H22A 119.7 2_665 .
C20A C22A H22A 119.7 . .
C26A C23A C24A 107.79(19) . .
C26A C23A C25A 109.2(2) . .
C24A C23A C25A 109.3(2) . .
C26A C23A C3A 112.54(19) . .
C24A C23A C3A 109.84(18) . .
C25A C23A C3A 108.11(18) . .
C23A C24A H24D 109.5 . .
C23A C24A H24E 109.5 . .
H24D C24A H24E 109.5 . .
C23A C24A H24F 109.5 . .
H24D C24A H24F 109.5 . .
H24E C24A H24F 109.5 . .
C23A C25A H25D 109.5 . .
C23A C25A H25E 109.5 . .
H25D C25A H25E 109.5 . .
C23A C25A H25F 109.5 . .
H25D C25A H25F 109.5 . .
H25E C25A H25F 109.5 . .
C23A C26A H26D 109.5 . .
C23A C26A H26E 109.5 . .
H26D C26A H26E 109.5 . .
C23A C26A H26F 109.5 . .
H26D C26A H26F 109.5 . .
H26E C26A H26F 109.5 . .
C28A C27A C10A 112.46(19) . .
C28A C27A C29A 108.6(2) . .
C10A C27A C29A 108.54(18) . .
C28A C27A C30A 107.2(2) . .
C10A C27A C30A 110.08(19) . .
C29A C27A C30A 109.92(19) . .
C27A C28A H28D 109.5 . .
C27A C28A H28E 109.5 . .
H28D C28A H28E 109.5 . .
C27A C28A H28F 109.5 . .
H28D C28A H28F 109.5 . .
H28E C28A H28F 109.5 . .
C27A C29A H29D 109.5 . .
C27A C29A H29E 109.5 . .
H29D C29A H29E 109.5 . .
C27A C29A H29F 109.5 . .
H29D C29A H29F 109.5 . .
H29E C29A H29F 109.5 . .
C27A C30A H30D 109.5 . .
C27A C30A H30E 109.5 . .
H30D C30A H30E 109.5 . .
C27A C30A H30F 109.5 . .
H30D C30A H30F 109.5 . .
H30E C30A H30F 109.5 . .
C4B O1B C1B 108.81(19) . .
C2B O2B C3B 109.50(19) . .
O1B C1B C2B 110.9(2) . .
O1B C1B H1B1 109.5 . .
C2B C1B H1B1 109.5 . .
O1B C1B H1B2 109.5 . .
C2B C1B H1B2 109.5 . .
H1B1 C1B H1B2 108.0 . .
O2B C2B C1B 112.3(2) . .
O2B C2B H2B1 109.1 . .
C1B C2B H2B1 109.1 . .
O2B C2B H2B2 109.1 . .
C1B C2B H2B2 109.1 . .
H2B1 C2B H2B2 107.9 . .
O2B C3B C4B 110.7(2) . .
O2B C3B H3B1 109.5 . .
C4B C3B H3B1 109.5 . .
O2B C3B H3B2 109.5 . .
C4B C3B H3B2 109.5 . .
H3B1 C3B H3B2 108.1 . .
O1B C4B C3B 109.8(2) . .
O1B C4B H4B1 109.7 . .
C3B C4B H4B1 109.7 . .
O1B C4B H4B2 109.7 . .
C3B C4B H4B2 109.7 . .
H4B1 C4B H4B2 108.2 . .
C1E O1E C2E 109.76(16) . .
O1E C1E C2E 109.90(18) . 2_556
O1E C1E H1E1 109.7 . .
C2E C1E H1E1 109.7 2_556 .
O1E C1E H1E2 109.7 . .
C2E C1E H1E2 109.7 2_556 .
H1E1 C1E H1E2 108.2 . .
O1E C2E C1E 110.50(18) . 2_556
O1E C2E H2E1 109.5 . .
C1E C2E H2E1 109.5 2_556 .
O1E C2E H2E2 109.5 . .
C1E C2E H2E2 109.5 2_556 .
H2E1 C2E H2E2 108.1 . .
C1D O1D C4D 107.7(3) . .
C3D O2D C2D 108.8(3) . .
O1D C1D C2D 110.2(3) . .
O1D C1D H1D1 109.6 . .
C2D C1D H1D1 109.6 . .
O1D C1D H1D2 109.6 . .
C2D C1D H1D2 109.6 . .
H1D1 C1D H1D2 108.1 . .
O2D C2D C1D 110.1(3) . .
O2D C2D H2D1 109.6 . .
C1D C2D H2D1 109.6 . .
O2D C2D H2D2 109.6 . .
C1D C2D H2D2 109.6 . .
H2D1 C2D H2D2 108.2 . .
O2D C3D C4D 113.0(3) . .
O2D C3D H3D1 109.0 . .
C4D C3D H3D1 109.0 . .
O2D C3D H3D2 109.0 . .
C4D C3D H3D2 109.0 . .
H3D1 C3D H3D2 107.8 . .
O1D C4D C3D 109.3(3) . .
O1D C4D H4D1 109.8 . .
C3D C4D H4D1 109.8 . .
O1D C4D H4D2 109.8 . .
C3D C4D H4D2 109.8 . .
H4D1 C4D H4D2 108.3 . .

loop_
_geom_bond_atom_site_label_1
_geom_bond_atom_site_label_2
_geom_bond_distance
_geom_bond_site_symmetry_2
O1 C13 1.432(2) .
O1 H1 0.8400 .
C1 C2 1.379(3) .
C1 C6 1.396(3) .
C1 C13 1.530(3) .
C2 C3 1.403(3) .
C2 H2 0.9500 .
C3 C4 1.402(3) .
C3 C23 1.533(3) .
C4 C5 1.385(3) .
C4 H4 0.9500 .
C5 C6 1.387(3) .
C5 H5 0.9500 .
C6 C7 1.470(3) .
C7 C8 1.388(3) .
C7 C12 1.391(3) .
C8 C9 1.387(3) .
C8 H8 0.9500 .
C9 C10 1.399(3) .
C9 H9 0.9500 .
C10 C11 1.403(3) .
C10 C27 1.533(3) .
C11 C12 1.385(3) .
C11 H11 0.9500 .
C12 C13 1.539(3) .
C13 C14 1.533(3) .
C14 C15 1.398(3) .
C14 C19 1.409(3) .
C15 C16 1.385(3) .
C15 H15 0.9500 .
C16 C17 1.377(3) .
C16 H16 0.9500 .
C17 C18 1.386(3) .
C17 H17 0.9500 .
C18 C19 1.394(3) .
C18 H18 0.9500 .
C19 C20 1.500(3) .
C20 C22 1.393(3) 2_666
C20 C21 1.395(3) .
C21 C22 1.381(3) .
C21 H21 0.9500 .
C22 C20 1.393(3) 2_666
C22 H22 0.9500 .
C23 C24 1.529(3) .
C23 C25 1.538(3) .
C23 C26 1.539(3) .
C24 H24A 0.9800 .
C24 H24B 0.9800 .
C24 H24C 0.9800 .
C25 H25A 0.9800 .
C25 H25B 0.9800 .
C25 H25C 0.9800 .
C26 H26A 0.9800 .
C26 H26B 0.9800 .
C26 H26C 0.9800 .
C27 C29 1.529(3) .
C27 C30 1.537(3) .
C27 C28 1.540(3) .
C28 H28A 0.9800 .
C28 H28B 0.9800 .
C28 H28C 0.9800 .
C29 H29A 0.9800 .
C29 H29B 0.9800 .
C29 H29C 0.9800 .
C30 H30A 0.9800 .
C30 H30B 0.9800 .
C30 H30C 0.9800 .
O1A C13A 1.441(2) .
O1A H1A 0.8400 .
C1A C2A 1.381(3) .
C1A C6A 1.398(3) .
C1A C13A 1.530(3) .
C2A C3A 1.400(3) .
C2A H2A 0.9500 .
C3A C4A 1.398(3) .
C3A C23A 1.538(3) .
C4A C5A 1.393(3) .
C4A H4A 0.9500 .
C5A C6A 1.385(3) .
C5A H5A 0.9500 .
C6A C7A 1.473(3) .
C7A C12A 1.386(3) .
C7A C8A 1.392(3) .
C8A C9A 1.383(3) .
C8A H8A 0.9500 .
C9A C10A 1.397(3) .
C9A H9A 0.9500 .
C10A C11A 1.399(3) .
C10A C27A 1.530(3) .
C11A C12A 1.382(3) .
C11A H11A 0.9500 .
C12A C13A 1.528(3) .
C13A C14A 1.525(3) .
C14A C15A 1.391(3) .
C14A C19A 1.413(3) .
C15A C16A 1.388(3) .
C15A H15A 0.9500 .
C16A C17A 1.383(3) .
C16A H16A 0.9500 .
C17A C18A 1.386(3) .
C17A H17A 0.9500 .
C18A C19A 1.393(3) .
C18A H18A 0.9500 .
C19A C20A 1.504(3) .
C20A C21A 1.391(3) .
C20A C22A 1.397(3) .
C21A C22A 1.379(3) 2_665
C21A H21A 0.9500 .
C22A C21A 1.379(3) 2_665
C22A H22A 0.9500 .
C23A C26A 1.528(3) .
C23A C24A 1.534(3) .
C23A C25A 1.535(3) .
C24A H24D 0.9800 .
C24A H24E 0.9800 .
C24A H24F 0.9800 .
C25A H25D 0.9800 .
C25A H25E 0.9800 .
C25A H25F 0.9800 .
C26A H26D 0.9800 .
C26A H26E 0.9800 .
C26A H26F 0.9800 .
C27A C28A 1.529(3) .
C27A C29A 1.536(3) .
C27A C30A 1.543(3) .
C28A H28D 0.9800 .
C28A H28E 0.9800 .
C28A H28F 0.9800 .
C29A H29D 0.9800 .
C29A H29E 0.9800 .
C29A H29F 0.9800 .
C30A H30D 0.9800 .
C30A H30E 0.9800 .
C30A H30F 0.9800 .
O1B C4B 1.431(3) .
O1B C1B 1.434(3) .
O2B C2B 1.419(3) .
O2B C3B 1.420(3) .
C1B C2B 1.494(4) .
C1B H1B1 0.9900 .
C1B H1B2 0.9900 .
C2B H2B1 0.9900 .
C2B H2B2 0.9900 .
C3B C4B 1.496(4) .
C3B H3B1 0.9900 .
C3B H3B2 0.9900 .
C4B H4B1 0.9900 .
C4B H4B2 0.9900 .
O1E C1E 1.436(3) .
O1E C2E 1.438(3) .
C1E C2E 1.500(3) 2_556
C1E H1E1 0.9900 .
C1E H1E2 0.9900 .
C2E C1E 1.500(3) 2_556
C2E H2E1 0.9900 .
C2E H2E2 0.9900 .
O1D C1D 1.398(4) .
O1D C4D 1.430(4) .
O2D C3D 1.371(4) .
O2D C2D 1.453(4) .
C1D C2D 1.471(5) .
C1D H1D1 0.9900 .
C1D H1D2 0.9900 .
C2D H2D1 0.9900 .
C2D H2D2 0.9900 .
C3D C4D 1.473(5) .
C3D H3D1 0.9900 .
C3D H3D2 0.9900 .
C4D H4D1 0.9900 .
C4D H4D2 0.9900 .

loop_
_geom_torsion_atom_site_label_1
_geom_torsion_atom_site_label_2
_geom_torsion_atom_site_label_3
_geom_torsion_atom_site_label_4
_geom_torsion
_geom_torsion_site_symmetry_1
_geom_torsion_site_symmetry_4
C6 C1 C2 C3 -1.8(3) . .
C13 C1 C2 C3 -179.2(2) . .
C1 C2 C3 C4 0.8(3) . .
C1 C2 C3 C23 -175.6(2) . .
C2 C3 C4 C5 0.0(3) . .
C23 C3 C4 C5 176.5(2) . .
C3 C4 C5 C6 0.1(3) . .
C4 C5 C6 C1 -1.0(3) . .
C4 C5 C6 C7 179.2(2) . .
C2 C1 C6 C5 1.8(3) . .
C13 C1 C6 C5 179.69(19) . .
C2 C1 C6 C7 -178.32(19) . .
C13 C1 C6 C7 -0.5(2) . .
C5 C6 C7 C8 -0.2(4) . .
C1 C6 C7 C8 180.0(2) . .
C5 C6 C7 C12 179.4(2) . .
C1 C6 C7 C12 -0.4(2) . .
C12 C7 C8 C9 -0.3(3) . .
C6 C7 C8 C9 179.3(2) . .
C7 C8 C9 C10 0.8(3) . .
C8 C9 C10 C11 -0.8(3) . .
C8 C9 C10 C27 179.0(2) . .
C9 C10 C11 C12 0.2(3) . .
C27 C10 C11 C12 -179.6(2) . .
C10 C11 C12 C7 0.3(3) . .
C10 C11 C12 C13 179.1(2) . .
C8 C7 C12 C11 -0.3(3) . .
C6 C7 C12 C11 -179.93(19) . .
C8 C7 C12 C13 -179.19(19) . .
C6 C7 C12 C13 1.1(2) . .
C2 C1 C13 O1 61.1(3) . .
C6 C1 C13 O1 -116.54(19) . .
C2 C1 C13 C14 -59.3(3) . .
C6 C1 C13 C14 123.02(19) . .
C2 C1 C13 C12 178.7(2) . .
C6 C1 C13 C12 1.1(2) . .
C11 C12 C13 O1 -62.7(3) . .
C7 C12 C13 O1 116.20(19) . .
C11 C12 C13 C1 179.8(2) . .
C7 C12 C13 C1 -1.3(2) . .
C11 C12 C13 C14 57.9(3) . .
C7 C12 C13 C14 -123.19(19) . .
O1 C13 C14 C15 4.5(2) . .
C1 C13 C14 C15 127.1(2) . .
C12 C13 C14 C15 -118.3(2) . .
O1 C13 C14 C19 -174.92(18) . .
C1 C13 C14 C19 -52.3(3) . .
C12 C13 C14 C19 62.3(3) . .
C19 C14 C15 C16 0.6(3) . .
C13 C14 C15 C16 -178.89(19) . .
C14 C15 C16 C17 -0.6(3) . .
C15 C16 C17 C18 0.2(3) . .
C16 C17 C18 C19 0.2(3) . .
C17 C18 C19 C14 -0.2(3) . .
C17 C18 C19 C20 179.10(19) . .
C15 C14 C19 C18 -0.2(3) . .
C13 C14 C19 C18 179.29(19) . .
C15 C14 C19 C20 -179.44(19) . .
C13 C14 C19 C20 0.0(3) . .
C18 C19 C20 C22 -82.2(3) . 2_666
C14 C19 C20 C22 97.1(3) . 2_666
C18 C19 C20 C21 95.3(3) . .
C14 C19 C20 C21 -85.4(3) . .
C22 C20 C21 C22 -0.6(4) 2_666 .
C19 C20 C21 C22 -178.2(2) . .
C20 C21 C22 C20 0.6(4) . 2_666
C4 C3 C23 C24 168.3(2) . .
C2 C3 C23 C24 -15.3(3) . .
C4 C3 C23 C25 -71.5(3) . .
C2 C3 C23 C25 104.9(2) . .
C4 C3 C23 C26 48.2(3) . .
C2 C3 C23 C26 -135.4(2) . .
C9 C10 C27 C29 -178.2(2) . .
C11 C10 C27 C29 1.5(3) . .
C9 C10 C27 C30 60.9(3) . .
C11 C10 C27 C30 -119.3(2) . .
C9 C10 C27 C28 -58.6(3) . .
C11 C10 C27 C28 121.2(2) . .
C6A C1A C2A C3A -0.7(3) . .
C13A C1A C2A C3A 178.4(2) . .
C1A C2A C3A C4A 1.1(3) . .
C1A C2A C3A C23A 179.80(19) . .
C2A C3A C4A C5A -0.7(3) . .
C23A C3A C4A C5A -179.3(2) . .
C3A C4A C5A C6A -0.3(3) . .
C4A C5A C6A C1A 0.7(3) . .
C4A C5A C6A C7A -175.4(2) . .
C2A C1A C6A C5A -0.3(3) . .
C13A C1A C6A C5A -179.51(19) . .
C2A C1A C6A C7A 176.68(19) . .
C13A C1A C6A C7A -2.5(2) . .
C5A C6A C7A C12A 176.4(2) . .
C1A C6A C7A C12A -0.1(2) . .
C5A C6A C7A C8A 1.1(4) . .
C1A C6A C7A C8A -175.3(2) . .
C12A C7A C8A C9A -0.4(3) . .
C6A C7A C8A C9A 174.4(2) . .
C7A C8A C9A C10A 0.5(3) . .
C8A C9A C10A C11A 0.0(3) . .
C8A C9A C10A C27A -177.0(2) . .
C9A C10A C11A C12A -0.6(3) . .
C27A C10A C11A C12A 176.4(2) . .
C10A C11A C12A C7A 0.7(3) . .
C10A C11A C12A C13A -177.9(2) . .
C8A C7A C12A C11A -0.2(3) . .
C6A C7A C12A C11A -176.09(19) . .
C8A C7A C12A C13A 178.56(19) . .
C6A C7A C12A C13A 2.7(2) . .
C11A C12A C13A O1A -68.6(3) . .
C7A C12A C13A O1A 112.71(19) . .
C11A C12A C13A C14A 52.8(3) . .
C7A C12A C13A C14A -125.87(19) . .
C11A C12A C13A C1A 174.8(2) . .
C7A C12A C13A C1A -3.9(2) . .
C2A C1A C13A O1A 68.1(3) . .
C6A C1A C13A O1A -112.79(19) . .
C2A C1A C13A C14A -51.9(3) . .
C6A C1A C13A C14A 127.21(19) . .
C2A C1A C13A C12A -175.3(2) . .
C6A C1A C13A C12A 3.9(2) . .
O1A C13A C14A C15A -0.5(3) . .
C12A C13A C14A C15A -123.5(2) . .
C1A C13A C14A C15A 121.2(2) . .
O1A C13A C14A C19A -178.17(18) . .
C12A C13A C14A C19A 58.8(3) . .
C1A C13A C14A C19A -56.5(3) . .
C19A C14A C15A C16A 2.0(3) . .
C13A C14A C15A C16A -175.82(19) . .
C14A C15A C16A C17A -0.6(3) . .
C15A C16A C17A C18A -0.9(3) . .
C16A C17A C18A C19A 1.1(3) . .
C17A C18A C19A C14A 0.3(3) . .
C17A C18A C19A C20A 179.3(2) . .
C15A C14A C19A C18A -1.7(3) . .
C13A C14A C19A C18A 175.99(19) . .
C15A C14A C19A C20A 179.25(19) . .
C13A C14A C19A C20A -3.0(3) . .
C18A C19A C20A C21A -84.1(3) . .
C14A C19A C20A C21A 94.9(3) . .
C18A C19A C20A C22A 93.8(2) . .
C14A C19A C20A C22A -87.1(3) . .
C22A C20A C21A C22A 1.6(3) . 2_665
C19A C20A C21A C22A 179.6(2) . 2_665
C21A C20A C22A C21A -1.6(3) . 2_665
C19A C20A C22A C21A -179.6(2) . 2_665
C4A C3A C23A C26A -11.1(3) . .
C2A C3A C23A C26A 170.3(2) . .
C4A C3A C23A C24A -131.2(2) . .
C2A C3A C23A C24A 50.2(3) . .
C4A C3A C23A C25A 109.6(2) . .
C2A C3A C23A C25A -69.0(3) . .
C9A C10A C27A C28A -173.7(2) . .
C11A C10A C27A C28A 9.4(3) . .
C9A C10A C27A C29A 66.1(3) . .
C11A C10A C27A C29A -110.8(2) . .
C9A C10A C27A C30A -54.2(3) . .
C11A C10A C27A C30A 128.9(2) . .
C4B O1B C1B C2B 57.0(3) . .
C3B O2B C2B C1B 55.4(3) . .
O1B C1B C2B O2B -55.8(3) . .
C2B O2B C3B C4B -57.8(3) . .
C1B O1B C4B C3B -59.6(3) . .
O2B C3B C4B O1B 61.1(3) . .
C2E O1E C1E C2E -58.3(2) . 2_556
C1E O1E C2E C1E 58.6(2) . 2_556
C4D O1D C1D C2D -62.2(4) . .
C3D O2D C2D C1D -55.8(4) . .
O1D C1D C2D O2D 60.5(4) . .
C2D O2D C3D C4D 56.0(5) . .
C1D O1D C4D C3D 60.1(4) . .
O2D C3D C4D O1D -59.3(5) . .
